data_4350635
loop_
_publ_author_name
'Dias, H. V. Rasika'
'Singh, Shreeyukta'
'Flores, Jaime A.'

_publ_section_title
;
 Syntheses of highly fluorinated 1,3,5-triazapentadienyl ligands and their
 use in the isolation of copper(I)-carbonyl and copper(I)-ethylene
 complexes.
;
_journal_issue 22
_journal_name_full 'Inorganic chemistry'
_journal_page_first 8859
_journal_page_last 8861
_journal_paper_doi 10.1021/ic061739y
_journal_volume 45
_journal_year 2006
_chemical_formula_sum 'C23 H3 Cu F24 N4 O'
_chemical_formula_weight 870.83
_chemical_name_common '[(C6F5)2TAP]CuCO(CH3CN)'
_space_group_IT_number 14
_space_group_name_Hall '-P 2ybc'
_space_group_name_H-M_alt 'P 1 21/c 1'
_symmetry_cell_setting monoclinic
_symmetry_space_group_name_H-M 'P 1 21/c 1'
_atom_sites_solution_hydrogens geom
_atom_sites_solution_primary direct
_atom_sites_solution_secondary difmap
_audit_creation_method SHELXL-97
_cell_angle_alpha 90.00
_cell_angle_beta 97.5150(10)
_cell_angle_gamma 90.00
_cell_formula_units_Z 4
_cell_length_a 10.5092(4)
_cell_length_b 12.5716(5)
_cell_length_c 21.8262(9)
_cell_measurement_reflns_used 6682
_cell_measurement_temperature 100(2)
_cell_measurement_theta_max 28.31
_cell_measurement_theta_min 2.48
_cell_volume 2858.9(2)
_computing_cell_refinement 'Bruker SMART'
_computing_data_collection 'Bruker SMART'
_computing_data_reduction 'Bruker SAINT'
_computing_molecular_graphics 'Bruker SHELXTL'
_computing_publication_material 'Bruker SHELXTL'
_computing_structure_refinement 'SHELXL-97 (Sheldrick, 1997)'
_computing_structure_solution 'SHELXS-97 (Sheldrick, 1990)'
_diffrn_ambient_temperature 100(2)
_diffrn_measured_fraction_theta_full 0.982
_diffrn_measured_fraction_theta_max 0.982
_diffrn_measurement_device_type 'CCD area detector'
_diffrn_measurement_method 'phi and omega scans'
_diffrn_radiation_monochromator graphite
_diffrn_radiation_source 'fine-focus sealed tube'
_diffrn_radiation_type MoK\a
_diffrn_radiation_wavelength 0.71073
_diffrn_reflns_av_R_equivalents 0.0166
_diffrn_reflns_av_sigmaI/netI 0.0141
_diffrn_reflns_limit_h_max 14
_diffrn_reflns_limit_h_min -13
_diffrn_reflns_limit_k_max 16
_diffrn_reflns_limit_k_min -16
_diffrn_reflns_limit_l_max 28
_diffrn_reflns_limit_l_min -29
_diffrn_reflns_number 26467
_diffrn_reflns_theta_full 28.31
_diffrn_reflns_theta_max 28.31
_diffrn_reflns_theta_min 2.48
_exptl_absorpt_coefficient_mu 0.950
_exptl_absorpt_correction_T_max 0.8551
_exptl_absorpt_correction_T_min 0.7320
_exptl_absorpt_correction_type none
_exptl_absorpt_process_details SADABS
_exptl_crystal_colour yellow
_exptl_crystal_density_diffrn 2.023
_exptl_crystal_density_meas 0
_exptl_crystal_density_method 'not measured'
_exptl_crystal_description blocks
_exptl_crystal_F_000 1688
_exptl_crystal_size_max 0.35
_exptl_crystal_size_mid 0.26
_exptl_crystal_size_min 0.17
_refine_diff_density_max 0.534
_refine_diff_density_min -0.296
_refine_diff_density_rms 0.065
_refine_ls_extinction_method none
_refine_ls_goodness_of_fit_ref 1.060
_refine_ls_hydrogen_treatment mixed
_refine_ls_matrix_type full
_refine_ls_number_parameters 490
_refine_ls_number_reflns 6973
_refine_ls_number_restraints 0
_refine_ls_restrained_S_all 1.060
_refine_ls_R_factor_all 0.0322
_refine_ls_R_factor_gt 0.0300
_refine_ls_shift/su_max 0.001
_refine_ls_shift/su_mean 0.000
_refine_ls_structure_factor_coef Fsqd
_refine_ls_weighting_details 'calc w=1/[\s^2^(Fo^2^)+(0.0482P)^2^+1.5211P] where P=(Fo^2^+2Fc^2^)/3'
_refine_ls_weighting_scheme calc
_refine_ls_wR_factor_gt 0.0812
_refine_ls_wR_factor_ref 0.0830
_reflns_number_gt 6453
_reflns_number_total 6973
_reflns_threshold_expression >2sigma(I)
_cod_data_source_file ic061739ysi20061003_124355.cif
_cod_data_source_block dias297s
_cod_depositor_comments
;
The following automatic conversions were performed:

data item '_symmetry_cell_setting' value 'Monoclinic' was changed to
'monoclinic' in accordance with the
/home/saulius/struct/COD-crude-data/automatic-downloads/DataCite-retrospective/ACS/depositions/lib/dictionaries/cif_core.dic
dictionary named 'cif_core.dic' version 2.4.2 last updated on
2011-04-26.

Automatic conversion script
Id: cif_fix_values 6909 2019-04-08 15:41:33Z antanas 
;
_cod_original_sg_symbol_H-M P2(1)/c
_cod_database_code 4350635

loop_
_symmetry_equiv_pos_as_xyz
'x, y, z'
'-x, y+1/2, -z+1/2'
'-x, -y, -z'
'x, -y-1/2, z-1/2'

loop_
_atom_site_label
_atom_site_type_symbol
_atom_site_fract_x
_atom_site_fract_y
_atom_site_fract_z
_atom_site_U_iso_or_equiv
_atom_site_adp_type
_atom_site_occupancy
_atom_site_symmetry_multiplicity
_atom_site_calc_flag
Cu Cu 0.402394(17) 0.514697(14) 0.250117(8) 0.01764(6) Uani 1 1 d
N1 N 0.29907(12) 0.61401(10) 0.29734(5) 0.0168(2) Uani 1 1 d
N2 N 0.21276(12) 0.71718(10) 0.21048(6) 0.0178(2) Uani 1 1 d
N3 N 0.37447(12) 0.61137(10) 0.17391(5) 0.0173(2) Uani 1 1 d
N4 N 0.58335(13) 0.54078(11) 0.29090(6) 0.0232(3) Uani 1 1 d
O O 0.31622(16) 0.29224(10) 0.22958(7) 0.0420(3) Uani 1 1 d
C1 C 0.23121(13) 0.69137(11) 0.27026(6) 0.0165(3) Uani 1 1 d
C2 C 0.28241(13) 0.68171(11) 0.16766(6) 0.0165(3) Uani 1 1 d
C3 C 0.15932(14) 0.76762(12) 0.30960(6) 0.0189(3) Uani 1 1 d
C4 C 0.07412(15) 0.85471(13) 0.27536(7) 0.0222(3) Uani 1 1 d
C5 C 0.00783(16) 0.92936(14) 0.31847(7) 0.0275(3) Uani 1 1 d
C6 C 0.23133(14) 0.73578(11) 0.10549(6) 0.0171(3) Uani 1 1 d
C7 C 0.10280(15) 0.68718(14) 0.07572(7) 0.0246(3) Uani 1 1 d
C8 C 0.05962(15) 0.71999(15) 0.00759(7) 0.0260(3) Uani 1 1 d
C9 C 0.31101(14) 0.59763(11) 0.36236(6) 0.0172(3) Uani 1 1 d
C10 C 0.40989(14) 0.64475(11) 0.40152(7) 0.0184(3) Uani 1 1 d
C11 C 0.42792(14) 0.62402(12) 0.46427(7) 0.0211(3) Uani 1 1 d
C12 C 0.34767(15) 0.55409(13) 0.48902(7) 0.0225(3) Uani 1 1 d
C13 C 0.24947(16) 0.50498(12) 0.45123(7) 0.0224(3) Uani 1 1 d
C14 C 0.23209(15) 0.52662(12) 0.38848(7) 0.0200(3) Uani 1 1 d
C15 C 0.46287(13) 0.59603(12) 0.13089(6) 0.0170(3) Uani 1 1 d
C16 C 0.55282(14) 0.67362(12) 0.12103(7) 0.0194(3) Uani 1 1 d
C17 C 0.65050(14) 0.65472(13) 0.08598(7) 0.0220(3) Uani 1 1 d
C18 C 0.66068(14) 0.55592(13) 0.05900(7) 0.0230(3) Uani 1 1 d
C19 C 0.57289(15) 0.47742(12) 0.06765(7) 0.0210(3) Uani 1 1 d
C20 C 0.47523(14) 0.49756(12) 0.10299(7) 0.0187(3) Uani 1 1 d
C C 0.35189(17) 0.37575(13) 0.23862(7) 0.0257(3) Uani 1 1 d
C21 C 0.67848(15) 0.56205(12) 0.31928(7) 0.0228(3) Uani 1 1 d
C22 C 0.79951(18) 0.59204(15) 0.35566(9) 0.0307(4) Uani 1 1 d
F1 F 0.08203(10) 0.71070(8) 0.34271(5) 0.0286(2) Uani 1 1 d
F2 F 0.24653(9) 0.81825(8) 0.35098(4) 0.0284(2) Uani 1 1 d
F3 F -0.02036(9) 0.80891(9) 0.23676(4) 0.0305(2) Uani 1 1 d
F4 F 0.14422(11) 0.91830(8) 0.24350(5) 0.0322(2) Uani 1 1 d
F5 F -0.06857(11) 0.87618(10) 0.35127(5) 0.0378(3) Uani 1 1 d
F6 F 0.09320(11) 0.98227(9) 0.35675(6) 0.0387(3) Uani 1 1 d
F7 F -0.06396(12) 0.99915(9) 0.28342(5) 0.0391(3) Uani 1 1 d
F8 F 0.21271(10) 0.84057(7) 0.11432(4) 0.0266(2) Uani 1 1 d
F9 F 0.31363(8) 0.72769(8) 0.06301(4) 0.02253(19) Uani 1 1 d
F10 F 0.00887(10) 0.71322(12) 0.10832(5) 0.0443(3) Uani 1 1 d
F11 F 0.11649(12) 0.58011(9) 0.07652(5) 0.0417(3) Uani 1 1 d
F12 F 0.13546(11) 0.67915(10) -0.02983(5) 0.0366(3) Uani 1 1 d
F13 F -0.05860(11) 0.68757(14) -0.00988(5) 0.0531(4) Uani 1 1 d
F14 F 0.06229(12) 0.82519(10) 0.00184(5) 0.0405(3) Uani 1 1 d
F15 F 0.49006(9) 0.71218(7) 0.37841(4) 0.02290(19) Uani 1 1 d
F16 F 0.52530(9) 0.66971(8) 0.50077(4) 0.0278(2) Uani 1 1 d
F17 F 0.36589(10) 0.53181(9) 0.54973(4) 0.0295(2) Uani 1 1 d
F18 F 0.17052(10) 0.43811(8) 0.47546(5) 0.0321(2) Uani 1 1 d
F19 F 0.13503(10) 0.47949(8) 0.35258(5) 0.0278(2) Uani 1 1 d
F20 F 0.54271(9) 0.77093(7) 0.14548(4) 0.02492(19) Uani 1 1 d
F21 F 0.73368(9) 0.73190(9) 0.07722(5) 0.0300(2) Uani 1 1 d
F22 F 0.75288(10) 0.53712(9) 0.02375(5) 0.0317(2) Uani 1 1 d
F23 F 0.58146(10) 0.38224(8) 0.04086(4) 0.0267(2) Uani 1 1 d
F24 F 0.39049(9) 0.42027(7) 0.10997(4) 0.02332(19) Uani 1 1 d
H1 H 0.787(3) 0.645(3) 0.3826(14) 0.063(8) Uiso 1 1 d
H2 H 0.846(3) 0.630(3) 0.3339(14) 0.064(9) Uiso 1 1 d
H3 H 0.849(3) 0.531(3) 0.3699(16) 0.074(9) Uiso 1 1 d

loop_
_atom_site_aniso_label
_atom_site_aniso_U_11
_atom_site_aniso_U_22
_atom_site_aniso_U_33
_atom_site_aniso_U_23
_atom_site_aniso_U_13
_atom_site_aniso_U_12
Cu 0.02153(10) 0.01626(10) 0.01531(10) 0.00067(6) 0.00304(7) 0.00297(6)
N1 0.0192(5) 0.0168(5) 0.0143(5) -0.0004(4) 0.0025(4) -0.0003(4)
N2 0.0191(6) 0.0178(6) 0.0168(5) 0.0008(4) 0.0038(4) 0.0024(4)
N3 0.0196(6) 0.0177(5) 0.0150(5) 0.0000(4) 0.0036(4) 0.0019(4)
N4 0.0232(6) 0.0229(6) 0.0240(6) 0.0014(5) 0.0043(5) 0.0037(5)
O 0.0600(9) 0.0218(6) 0.0403(7) -0.0012(5) -0.0084(7) -0.0047(6)
C1 0.0165(6) 0.0171(6) 0.0163(6) -0.0010(5) 0.0041(5) -0.0006(5)
C2 0.0183(6) 0.0159(6) 0.0154(6) 0.0004(5) 0.0023(5) -0.0013(5)
C3 0.0203(7) 0.0212(7) 0.0156(6) 0.0001(5) 0.0032(5) 0.0018(5)
C4 0.0235(7) 0.0240(7) 0.0189(7) -0.0006(6) 0.0019(5) 0.0053(6)
C5 0.0299(8) 0.0298(8) 0.0219(7) -0.0036(6) -0.0001(6) 0.0114(7)
C6 0.0182(6) 0.0173(6) 0.0164(6) 0.0021(5) 0.0044(5) 0.0014(5)
C7 0.0212(7) 0.0352(8) 0.0174(7) 0.0050(6) 0.0026(5) -0.0053(6)
C8 0.0197(7) 0.0399(9) 0.0182(7) 0.0040(6) 0.0016(5) -0.0012(6)
C9 0.0203(6) 0.0165(6) 0.0150(6) -0.0001(5) 0.0027(5) 0.0030(5)
C10 0.0198(6) 0.0173(6) 0.0185(6) -0.0009(5) 0.0039(5) 0.0018(5)
C11 0.0223(7) 0.0213(7) 0.0185(7) -0.0047(5) -0.0015(5) 0.0059(6)
C12 0.0303(8) 0.0234(7) 0.0139(6) 0.0019(5) 0.0038(5) 0.0102(6)
C13 0.0270(8) 0.0213(7) 0.0204(7) 0.0042(5) 0.0082(6) 0.0027(6)
C14 0.0223(7) 0.0199(7) 0.0178(7) -0.0009(5) 0.0020(5) -0.0012(5)
C15 0.0170(6) 0.0201(6) 0.0140(6) 0.0015(5) 0.0022(5) 0.0032(5)
C16 0.0201(6) 0.0195(7) 0.0177(6) -0.0003(5) -0.0003(5) 0.0016(5)
C17 0.0163(6) 0.0273(8) 0.0219(7) 0.0059(6) 0.0004(5) 0.0004(6)
C18 0.0190(7) 0.0318(8) 0.0189(7) 0.0043(6) 0.0049(5) 0.0086(6)
C19 0.0250(7) 0.0214(7) 0.0165(6) 0.0013(5) 0.0029(5) 0.0087(6)
C20 0.0201(7) 0.0200(7) 0.0158(6) 0.0018(5) 0.0018(5) 0.0025(5)
C 0.0339(8) 0.0222(7) 0.0198(7) 0.0012(6) -0.0011(6) 0.0048(6)
C21 0.0235(7) 0.0194(7) 0.0261(7) 0.0027(6) 0.0057(6) 0.0020(6)
C22 0.0274(8) 0.0267(8) 0.0362(9) 0.0012(7) -0.0025(7) -0.0039(7)
F1 0.0298(5) 0.0301(5) 0.0292(5) 0.0081(4) 0.0167(4) 0.0076(4)
F2 0.0274(5) 0.0295(5) 0.0256(5) -0.0107(4) -0.0064(4) 0.0080(4)
F3 0.0254(5) 0.0409(6) 0.0232(5) -0.0095(4) -0.0049(4) 0.0093(4)
F4 0.0456(6) 0.0227(5) 0.0311(5) 0.0061(4) 0.0153(4) 0.0058(4)
F5 0.0375(6) 0.0448(6) 0.0339(5) -0.0020(5) 0.0152(5) 0.0127(5)
F6 0.0368(6) 0.0371(6) 0.0391(6) -0.0186(5) -0.0064(5) 0.0121(5)
F7 0.0455(7) 0.0411(6) 0.0289(5) -0.0021(4) -0.0019(5) 0.0258(5)
F8 0.0412(5) 0.0164(4) 0.0223(4) 0.0028(3) 0.0044(4) 0.0052(4)
F9 0.0195(4) 0.0316(5) 0.0178(4) 0.0069(4) 0.0076(3) 0.0041(4)
F10 0.0187(5) 0.0946(10) 0.0209(5) 0.0046(5) 0.0066(4) -0.0041(5)
F11 0.0608(7) 0.0304(5) 0.0295(5) 0.0072(4) -0.0100(5) -0.0214(5)
F12 0.0380(6) 0.0537(7) 0.0179(4) -0.0031(4) 0.0025(4) 0.0120(5)
F13 0.0283(6) 0.1034(12) 0.0251(5) 0.0122(6) -0.0060(4) -0.0236(6)
F14 0.0499(7) 0.0385(6) 0.0306(5) 0.0101(5) -0.0043(5) 0.0136(5)
F15 0.0224(4) 0.0217(4) 0.0250(4) -0.0021(3) 0.0045(3) -0.0039(3)
F16 0.0294(5) 0.0289(5) 0.0225(4) -0.0072(4) -0.0066(4) 0.0039(4)
F17 0.0410(6) 0.0341(5) 0.0136(4) 0.0032(4) 0.0038(4) 0.0128(4)
F18 0.0396(6) 0.0314(5) 0.0275(5) 0.0083(4) 0.0131(4) -0.0054(4)
F19 0.0282(5) 0.0302(5) 0.0243(5) 0.0003(4) 0.0008(4) -0.0113(4)
F20 0.0282(5) 0.0212(4) 0.0255(4) -0.0049(4) 0.0038(4) -0.0028(4)
F21 0.0199(4) 0.0346(5) 0.0358(5) 0.0054(4) 0.0054(4) -0.0053(4)
F22 0.0256(5) 0.0408(6) 0.0315(5) 0.0057(4) 0.0148(4) 0.0109(4)
F23 0.0369(5) 0.0229(4) 0.0215(4) -0.0010(4) 0.0088(4) 0.0105(4)
F24 0.0291(5) 0.0186(4) 0.0232(4) -0.0006(3) 0.0072(4) -0.0016(4)

loop_
_atom_type_symbol
_atom_type_description
_atom_type_scat_dispersion_real
_atom_type_scat_dispersion_imag
_atom_type_scat_source
C C 0.0033 0.0016 'International Tables Vol C Tables 4.2.6.8 and 6.1.1.4'
H H 0.0000 0.0000 'International Tables Vol C Tables 4.2.6.8 and 6.1.1.4'
N N 0.0061 0.0033 'International Tables Vol C Tables 4.2.6.8 and 6.1.1.4'
O O 0.0106 0.0060 'International Tables Vol C Tables 4.2.6.8 and 6.1.1.4'
F F 0.0171 0.0103 'International Tables Vol C Tables 4.2.6.8 and 6.1.1.4'
Cu Cu 0.3201 1.2651 'International Tables Vol C Tables 4.2.6.8 and 6.1.1.4'

loop_
_geom_angle_atom_site_label_1
_geom_angle_atom_site_label_2
_geom_angle_atom_site_label_3
_geom_angle
C Cu N4 117.02(7)
C Cu N1 119.52(6)
N4 Cu N1 102.27(5)
C Cu N3 116.47(6)
N4 Cu N3 106.75(5)
N1 Cu N3 91.04(5)
C1 N1 C9 122.19(12)
C1 N1 Cu 121.90(10)
C9 N1 Cu 115.82(9)
C1 N2 C2 125.44(13)
C2 N3 C15 124.35(12)
C2 N3 Cu 120.81(9)
C15 N3 Cu 114.83(9)
C21 N4 Cu 171.54(13)
N1 C1 N2 128.84(13)
N1 C1 C3 119.26(12)
N2 C1 C3 111.89(12)
N3 C2 N2 128.27(13)
N3 C2 C6 123.78(12)
N2 C2 C6 107.90(12)
F2 C3 F1 106.95(12)
F2 C3 C4 106.72(12)
F1 C3 C4 106.36(12)
F2 C3 C1 108.86(11)
F1 C3 C1 109.74(12)
C4 C3 C1 117.69(12)
F4 C4 F3 109.93(12)
F4 C4 C3 110.52(12)
F3 C4 C3 109.48(13)
F4 C4 C5 105.89(13)
F3 C4 C5 106.54(12)
C3 C4 C5 114.32(12)
F6 C5 F5 108.75(14)
F6 C5 F7 108.54(15)
F5 C5 F7 107.77(14)
F6 C5 C4 111.39(13)
F5 C5 C4 111.92(14)
F7 C5 C4 108.34(13)
F8 C6 F9 106.80(11)
F8 C6 C7 108.11(12)
F9 C6 C7 106.51(11)
F8 C6 C2 110.07(11)
F9 C6 C2 112.84(11)
C7 C6 C2 112.22(12)
F10 C7 F11 108.83(14)
F10 C7 C6 110.27(13)
F11 C7 C6 107.58(13)
F10 C7 C8 107.60(13)
F11 C7 C8 107.08(13)
C6 C7 C8 115.30(13)
F13 C8 F12 108.93(14)
F13 C8 F14 108.16(15)
F12 C8 F14 107.90(14)
F13 C8 C7 109.99(13)
F12 C8 C7 111.44(13)
F14 C8 C7 110.34(14)
C10 C9 C14 117.38(13)
C10 C9 N1 120.88(13)
C14 C9 N1 121.48(13)
F15 C10 C11 118.74(13)
F15 C10 C9 119.67(13)
C11 C10 C9 121.58(14)
F16 C11 C12 119.96(13)
F16 C11 C10 120.18(14)
C12 C11 C10 119.84(14)
F17 C12 C11 120.31(14)
F17 C12 C13 119.69(14)
C11 C12 C13 119.99(13)
F18 C13 C12 119.93(14)
F18 C13 C14 120.40(15)
C12 C13 C14 119.66(14)
F19 C14 C13 118.89(14)
F19 C14 C9 119.56(13)
C13 C14 C9 121.54(14)
C20 C15 C16 116.76(13)
C20 C15 N3 121.13(13)
C16 C15 N3 121.55(13)
F20 C16 C17 118.71(14)
F20 C16 C15 119.01(13)
C17 C16 C15 122.28(14)
F21 C17 C16 120.17(14)
F21 C17 C18 120.15(14)
C16 C17 C18 119.68(14)
F22 C18 C19 120.05(15)
F22 C18 C17 120.41(15)
C19 C18 C17 119.53(14)
F23 C19 C18 119.63(14)
F23 C19 C20 120.20(14)
C18 C19 C20 120.17(14)
F24 C20 C19 118.85(13)
F24 C20 C15 119.55(13)
C19 C20 C15 121.59(14)
O C Cu 176.68(16)
N4 C21 C22 178.60(17)
C21 C22 H1 110.5(19)
C21 C22 H2 111(2)
H1 C22 H2 95(3)
C21 C22 H3 111(2)
H1 C22 H3 120(3)
H2 C22 H3 108(3)

loop_
_geom_bond_atom_site_label_1
_geom_bond_atom_site_label_2
_geom_bond_distance
Cu C 1.8333(17)
Cu N4 2.0183(14)
Cu N1 2.0232(12)
Cu N3 2.0499(12)
N1 C1 1.3013(19)
N1 C9 1.4231(17)
N2 C1 1.3337(18)
N2 C2 1.3368(18)
N3 C2 1.3046(19)
N3 C15 1.4177(17)
N4 C21 1.137(2)
O C 1.124(2)
C1 C3 1.5482(19)
C2 C6 1.5496(19)
C3 F2 1.3580(17)
C3 F1 1.3592(17)
C3 C4 1.544(2)
C4 F4 1.3413(19)
C4 F3 1.3448(18)
C4 C5 1.557(2)
C5 F6 1.323(2)
C5 F5 1.325(2)
C5 F7 1.3316(19)
C6 F8 1.3495(16)
C6 F9 1.3520(16)
C6 C7 1.546(2)
C7 F10 1.3310(19)
C7 F11 1.354(2)
C7 C8 1.553(2)
C8 F13 1.3158(19)
C8 F12 1.3177(19)
C8 F14 1.329(2)
C9 C10 1.389(2)
C9 C14 1.391(2)
C10 F15 1.3394(17)
C10 C11 1.383(2)
C11 F16 1.3413(17)
C11 C12 1.377(2)
C12 F17 1.3433(16)
C12 C13 1.380(2)
C13 F18 1.3378(18)
C13 C14 1.385(2)
C14 F19 1.3403(17)
C15 C20 1.393(2)
C15 C16 1.394(2)
C16 F20 1.3444(17)
C16 C17 1.379(2)
C17 F21 1.3364(18)
C17 C18 1.385(2)
C18 F22 1.3347(17)
C18 C19 1.381(2)
C19 F23 1.3400(17)
C19 C20 1.386(2)
C20 F24 1.3400(17)
C21 C22 1.458(2)
C22 H1 0.91(3)
C22 H2 0.87(3)
C22 H3 0.96(3)
